data_2007606
loop_
_publ_author_name
'Briggs, Andrew D.'
'Clegg, William'
'Elsegood, Mark R.J.'
'Frampton, Christopher S.'
'Jackson, Richard F.W.'

_publ_section_title
;
 Conformational Variations in Vinylsulfoximines
;
_journal_issue 9
_journal_name_full 'Acta Crystallographica Section C'
_journal_page_first 1335
_journal_page_last 1341
_journal_paper_doi 10.1107/S0108270198004508
_journal_volume 54
_journal_year 1998
_chemical_formula_moiety 'C21 H25 N O3 S2'
_chemical_formula_sum 'C21 H25 N O3 S2'
_chemical_formula_weight 403.54
_chemical_name_systematic
;
 (E)-S-(2-cyclohexylethenyl)-S-phenyl-N-(p-tolylsulfonyl)sulfoximine
;
_space_group_IT_number 14
_symmetry_cell_setting monoclinic
_symmetry_space_group_name_Hall '-P 2yn'
_symmetry_space_group_name_H-M 'P 1 21/n 1'
_audit_creation_method SHELXL97
_cell_angle_alpha 90.00
_cell_angle_beta 94.285(10)
_cell_angle_gamma 90.00
_cell_formula_units_Z 4
_cell_length_a 10.370(2)
_cell_length_b 9.9267(18)
_cell_length_c 19.9997(16)
_cell_measurement_reflns_used 20
_cell_measurement_temperature 293(2)
_cell_measurement_theta_max 10.50
_cell_measurement_theta_min 9.60
_cell_volume 2053.0(6)
_computing_cell_refinement MSC/AFC
_computing_data_collection MSC/AFC
_computing_data_reduction MSC/AFC
_computing_molecular_graphics SHELXTL
_computing_publication_material 'SHELXTL and local programs'
_computing_structure_refinement SHELXTL
_computing_structure_solution 'SHELXTL (Sheldrick, 1994)'
_diffrn_ambient_temperature 293(2)
_diffrn_measured_fraction_theta_full 0.943
_diffrn_measured_fraction_theta_max 0.943
_diffrn_measurement_device_type 'Rigaku AFC7R diffractometer'
_diffrn_measurement_method '\w/2\q scans'
_diffrn_radiation_monochromator graphite
_diffrn_radiation_source 'fine-focus sealed tube'
_diffrn_radiation_type MoK\a
_diffrn_radiation_wavelength 0.71069
_diffrn_reflns_av_R_equivalents 0.000
_diffrn_reflns_av_sigmaI/netI 0.043
_diffrn_reflns_limit_h_max 13
_diffrn_reflns_limit_h_min 0
_diffrn_reflns_limit_k_max 12
_diffrn_reflns_limit_k_min 0
_diffrn_reflns_limit_l_max 25
_diffrn_reflns_limit_l_min -25
_diffrn_reflns_number 4492
_diffrn_reflns_theta_full 27
_diffrn_reflns_theta_max 27
_diffrn_reflns_theta_min 2.84
_diffrn_standards_decay_% 0
_diffrn_standards_interval_count 150
_diffrn_standards_number 3
_exptl_absorpt_coefficient_mu 0.280
_exptl_absorpt_correction_type none
_exptl_crystal_colour colourless
_exptl_crystal_density_diffrn 1.306
_exptl_crystal_density_method 'not measured'
_exptl_crystal_description prism
_exptl_crystal_F_000 856
_exptl_crystal_size_max 0.25
_exptl_crystal_size_mid 0.25
_exptl_crystal_size_min 0.10
_refine_diff_density_max 0.358
_refine_diff_density_min -0.343
_refine_ls_extinction_coef 0.0018(6)
_refine_ls_extinction_method SHELXTL
_refine_ls_goodness_of_fit_ref 1.026
_refine_ls_hydrogen_treatment 'H atoms riding'
_refine_ls_matrix_type full
_refine_ls_number_parameters 292
_refine_ls_number_reflns 4492
_refine_ls_number_restraints 0
_refine_ls_restrained_S_all 1.026
_refine_ls_R_factor_all 0.060
_refine_ls_R_factor_gt 0.038
_refine_ls_shift/su_max 0.055
_refine_ls_shift/su_mean 0.001
_refine_ls_structure_factor_coef Fsqd
_refine_ls_weighting_details 'w = 1/[\s^2^(Fo^2^)+(0.0444P)^2^+1.11P] where P=(Fo^2^+2Fc^2^)/3'
_refine_ls_weighting_scheme calc
_refine_ls_wR_factor_ref 0.104
_reflns_number_gt 3479
_reflns_number_total 4492
_reflns_threshold_expression I>2\s(I)
_cod_data_source_file fg1428.cif
_cod_data_source_block csf21
_cod_original_sg_symbol_H-M 'P 21/n'
_cod_database_code 2007606

loop_
_symmetry_equiv_pos_as_xyz
'x, y, z'
'-x+1/2, y+1/2, -z+1/2'
'-x, -y, -z'
'x-1/2, -y-1/2, z-1/2'

loop_
_atom_site_label
_atom_site_fract_x
_atom_site_fract_y
_atom_site_fract_z
_atom_site_U_iso_or_equiv
_atom_site_adp_type
_atom_site_calc_flag
_atom_site_refinement_flags
_atom_site_occupancy
_atom_site_disorder_assembly
_atom_site_disorder_group
_atom_site_type_symbol
S1 .89576(4) .15300(5) .15901(2) .02272(13) Uani d . 1 . . S
O1 .95442(12) .02201(14) .15631(7) .0276(3) Uani d . 1 . . O
O2 .95943(13) .25271(16) .20203(7) .0344(4) Uani d . 1 . . O
C1 .8837(2) .2183(2) .07668(10) .0289(4) Uani d . 1 . . C
C2 .8721(3) .3554(3) .06671(13) .0601(9) Uani d . 1 . . C
H2 .8699 .4134 .1031 .072 Uiso calc R 1 . . H
C3 .8637(4) .4055(3) .00199(15) .0857(13) Uani d . 1 . . C
H3 .8559 .4979 -.0047 .103 Uiso calc R 1 . . H
C4 .8668(4) .3207(3) -.05326(13) .0638(9) Uani d . 1 . . C
C5 .8802(3) .1836(3) -.04209(11) .0441(6) Uani d . 1 . . C
H5 .8841 .1254 -.0783 .053 Uiso calc R 1 . . H
C6 .8879(2) .1319(2) .02261(10) .0321(5) Uani d . 1 . . C
H6 .8959 .0396 .0296 .038 Uiso calc R 1 . . H
C7 .8573(5) .3764(4) -.12411(15) .0974(15) Uani d . 1 . . C
H7A .7685 .3760 -.1417 .146 Uiso calc R 1 . . H
H7B .9076 .3216 -.1519 .146 Uiso calc R 1 . . H
H7C .8896 .4671 -.1236 .146 Uiso calc R 1 . . H
N1 .74825(15) .12577(15) .17687(7) .0216(3) Uani d . 1 . . N
S2 .66750(4) .23887(5) .20799(2) .02011(12) Uani d . 1 . . S
O3 .65872(14) .37024(14) .17694(7) .0293(3) Uani d . 1 . . O
C8 .51210(17) .16598(19) .20521(9) .0214(4) Uani d . 1 . . C
C9 .49762(17) .0286(2) .21414(9) .0242(4) Uani d . 1 . . C
H9 .5694 -.0268 .2222 .029 Uiso calc R 1 . . H
C10 .37374(18) -.0245(2) .21082(10) .0298(4) Uani d . 1 . . C
H10 .3619 -.1166 .2164 .036 Uiso calc R 1 . . H
C11 .26721(19) .0592(2) .19925(10) .0343(5) Uani d . 1 . . C
H11 .1843 .0229 .1967 .041 Uiso calc R 1 . . H
C12 .28380(19) .1965(2) .19148(11) .0361(5) Uani d . 1 . . C
H12 .2119 .2520 .1843 .043 Uiso calc R 1 . . H
C13 .40701(19) .2521(2) .19440(10) .0303(4) Uani d . 1 . . C
H13 .4188 .3442 .1893 .036 Uiso calc R 1 . . H
C14 .71037(18) .2598(2) .29367(9) .0249(4) Uani d . 1 . . C
H14 .6750 .3314 .3161 .030 Uiso calc R 1 . . H
C15 .79112(18) .17761(19) .32760(9) .0251(4) Uani d . 1 . . C
H15 .8261 .1075 .3039 .030 Uiso calc R 1 . . H
C16 .8312(2) .1876(2) .40093(10) .0285(4) Uani d . 1 . . C
H16A .8324 .0957 .4189 .034 Uiso calc PR .494(6) A 1 H
H16B .7926 .1123 .4241 .034 Uiso calc PR .506(6) A 2 H
C17A .7293(5) .2713(5) .4405(2) .0287(11) Uani d P .494(6) A 1 C
H17A .7200 .3607 .4211 .034 Uiso calc PR .494(6) A 1 H
H17B .6457 .2272 .4350 .034 Uiso calc PR .494(6) A 1 H
C18A .7701(6) .2838(5) .5150(2) .0339(12) Uani d P .494(6) A 1 C
H18A .7707 .1954 .5358 .041 Uiso calc PR .494(6) A 1 H
H18B .7088 .3398 .5366 .041 Uiso calc PR .494(6) A 1 H
C19A .9049(7) .3462(6) .5245(3) .0361(15) Uani d P .494(6) A 1 C
H19A .9305 .3545 .5720 .043 Uiso calc PR .494(6) A 1 H
H19B .9036 .4356 .5049 .043 Uiso calc PR .494(6) A 1 H
C20A 1.0028(6) .2578(8) .4909(3) .0380(16) Uani d P .494(6) A 1 C
H20A 1.0068 .1694 .5116 .046 Uiso calc PR .494(6) A 1 H
H20B 1.0881 .2981 .4967 .046 Uiso calc PR .494(6) A 1 H
C21A .9617(5) .2440(7) .4158(2) .0352(12) Uani d P .494(6) A 1 C
H21A .9651 .3323 .3951 .042 Uiso calc PR .494(6) A 1 H
H21B 1.0236 .1869 .3953 .042 Uiso calc PR .494(6) A 1 H
C17B .7948(6) .3152(5) .4330(2) .0334(12) Uani d P .506(6) A 2 C
H17C .7014 .3235 .4303 .040 Uiso calc PR .506(6) A 2 H
H17D .8294 .3907 .4093 .040 Uiso calc PR .506(6) A 2 H
C18B .8478(8) .3188(7) .5071(3) .0426(16) Uani d P .506(6) A 2 C
H18C .8241 .4035 .5271 .051 Uiso calc PR .506(6) A 2 H
H18D .8091 .2464 .5314 .051 Uiso calc PR .506(6) A 2 H
C19B .9925(8) .3039(7) .5135(3) .0415(17) Uani d P .506(6) A 2 C
H19C 1.0230 .3045 .5605 .050 Uiso calc PR .506(6) A 2 H
H19D 1.0314 .3797 .4919 .050 Uiso calc PR .506(6) A 2 H
C20B 1.0338(6) .1740(7) .4815(3) .0461(15) Uani d P .506(6) A 2 C
H20C .9988 .0978 .5045 .055 Uiso calc PR .506(6) A 2 H
H20D 1.1273 .1671 .4857 .055 Uiso calc PR .506(6) A 2 H
C21B .9856(5) .1702(7) .4073(2) .0364(12) Uani d P .506(6) A 2 C
H21C 1.0091 .0851 .3877 .044 Uiso calc PR .506(6) A 2 H
H21D 1.0254 .2423 .3834 .044 Uiso calc PR .506(6) A 2 H

loop_
_atom_site_aniso_label
_atom_site_aniso_U_11
_atom_site_aniso_U_22
_atom_site_aniso_U_33
_atom_site_aniso_U_12
_atom_site_aniso_U_13
_atom_site_aniso_U_23
S1 .0198(2) .0250(2) .0238(2) -.00377(18) .00485(16) -.00492(18)
O1 .0198(6) .0297(7) .0338(7) .0017(6) .0044(5) -.0024(6)
O2 .0291(7) .0392(9) .0356(8) -.0130(6) .0070(6) -.0136(7)
C1 .0335(10) .0289(11) .0259(9) .0001(8) .0129(8) -.0012(8)
C2 .117(3) .0285(12) .0402(14) .0095(14) .0417(15) .0018(11)
C3 .176(4) .0362(15) .0527(17) .031(2) .061(2) .0166(13)
C4 .105(2) .0563(17) .0343(13) .0250(17) .0363(15) .0133(12)
C5 .0578(15) .0482(14) .0285(11) .0025(12) .0182(10) -.0063(10)
C6 .0376(11) .0302(11) .0295(10) -.0003(9) .0103(9) -.0035(9)
C7 .171(4) .084(3) .0424(17) .042(3) .048(2) .0270(17)
N1 .0208(7) .0218(8) .0225(8) -.0024(6) .0039(6) -.0036(6)
S2 .0214(2) .0209(2) .0180(2) .00056(17) .00159(16) -.00182(17)
O3 .0385(8) .0211(7) .0284(7) .0005(6) .0030(6) .0031(6)
C8 .0183(8) .0291(10) .0167(8) .0023(7) .0005(6) -.0013(7)
C9 .0196(9) .0285(10) .0244(9) .0027(7) -.0001(7) .0010(8)
C10 .0252(10) .0349(11) .0293(10) -.0026(8) .0022(8) -.0017(9)
C11 .0185(9) .0526(14) .0315(11) -.0020(9) .0002(8) -.0046(10)
C12 .0220(10) .0490(13) .0369(12) .0140(9) -.0009(8) -.0017(10)
C13 .0275(10) .0317(11) .0315(10) .0090(9) .0013(8) .0015(9)
C14 .0295(10) .0263(10) .0189(8) .0031(8) .0017(7) -.0074(7)
C15 .0282(9) .0219(9) .0250(9) -.0002(8) .0019(8) -.0030(7)
C16 .0361(11) .0240(10) .0243(10) -.0013(8) -.0050(8) .0027(8)
C17A .029(3) .035(3) .021(2) .003(2) .0017(18) .0010(18)
C18A .039(3) .040(3) .022(2) .000(2) .0035(19) .0002(18)
C19A .053(4) .035(3) .020(3) -.017(3) -.005(2) -.001(2)
C20A .030(3) .046(5) .037(4) -.003(3) -.003(3) -.007(3)
C21A .029(2) .049(4) .029(2) -.002(2) .0030(18) .000(2)
C17B .042(3) .037(3) .021(2) .002(2) .001(2) -.0044(18)
C18B .060(5) .047(4) .021(3) -.002(3) -.002(3) -.006(2)
C19B .054(4) .039(4) .030(3) -.004(3) -.009(3) .000(2)
C20B .045(3) .057(4) .033(3) .005(3) -.014(2) .000(3)
C21B .033(2) .046(3) .029(2) .002(2) -.0079(18) -.003(2)

loop_
_atom_type_symbol
_atom_type_description
_atom_type_scat_dispersion_real
_atom_type_scat_dispersion_imag
_atom_type_scat_source
C C 0.0033 0.0016 'International Tables Vol C Tables 4.2.6.8 and 6.1.1.4'
H H 0.0000 0.0000 'International Tables Vol C Tables 4.2.6.8 and 6.1.1.4'
N N 0.0061 0.0033 'International Tables Vol C Tables 4.2.6.8 and 6.1.1.4'
O O 0.0106 0.0060 'International Tables Vol C Tables 4.2.6.8 and 6.1.1.4'
S S 0.1246 0.1234 'International Tables Vol C Tables 4.2.6.8 and 6.1.1.4'

loop_
_geom_angle_atom_site_label_1
_geom_angle_atom_site_label_2
_geom_angle_atom_site_label_3
_geom_angle
O1 S1 O2 117.89(9)
O1 S1 N1 105.46(8)
O2 S1 N1 112.43(8)
O1 S1 C1 107.31(9)
O2 S1 C1 107.62(10)
N1 S1 C1 105.35(9)
C2 C1 C6 120.4(2)
C2 C1 S1 119.76(17)
C6 C1 S1 119.84(16)
C1 C2 C3 119.3(2)
C2 C3 C4 121.4(3)
C5 C4 C3 118.3(2)
C5 C4 C7 120.5(3)
C3 C4 C7 121.1(3)
C4 C5 C6 120.8(2)
C1 C6 C5 119.8(2)
S2 N1 S1 120.84(10)
O3 S2 N1 119.83(8)
O3 S2 C14 108.47(9)
N1 S2 C14 111.84(9)
O3 S2 C8 109.20(9)
N1 S2 C8 102.06(9)
C14 S2 C8 104.14(9)
C9 C8 C13 122.30(18)
C9 C8 S2 120.50(14)
C13 C8 S2 117.19(16)
C8 C9 C10 118.50(18)
C9 C10 C11 120.3(2)
C12 C11 C10 120.29(19)
C11 C12 C13 120.54(19)
C12 C13 C8 118.1(2)
C15 C14 S2 122.31(15)
C14 C15 C16 125.55(18)
C21A C16 C17B 81.2(3)
C21A C16 C15 113.9(2)
C17B C16 C15 114.8(2)
C21A C16 C17A 109.5(3)
C17B C16 C17A 31.0(2)
C15 C16 C17A 111.9(2)
C21A C16 C21B 29.6(2)
C17B C16 C21B 110.0(3)
C15 C16 C21B 105.8(2)
C17A C16 C21B 135.1(3)
C18A C17A C16 112.3(3)
C17A C18A C19A 109.8(4)
C18A C19A C20A 110.1(5)
C19A C20A C21A 109.6(5)
C16 C21A C20A 114.5(4)
C16 C17B C18B 110.6(4)
C19B C18B C17B 111.1(5)
C18B C19B C20B 111.1(5)
C19B C20B C21B 110.4(5)
C20B C21B C16 109.0(4)

loop_
_geom_bond_atom_site_label_1
_geom_bond_atom_site_label_2
_geom_bond_site_symmetry_2
_geom_bond_distance
_geom_bond_publ_flag
S1 O1 . 1.4382(14) ?
S1 O2 . 1.4391(14) ?
S1 N1 . 1.6193(16) ?
S1 C1 . 1.765(2) ?
C1 C2 . 1.379(3) ?
C1 C6 . 1.383(3) ?
C2 C3 . 1.383(4) ?
C3 C4 . 1.392(4) ?
C4 C5 . 1.384(4) ?
C4 C7 . 1.518(4) ?
C5 C6 . 1.389(3) ?
N1 S2 . 1.5579(15) ?
S2 O3 . 1.4443(14) ?
S2 C14 . 1.7504(18) ?
S2 C8 . 1.7636(19) ?
C8 C9 . 1.385(3) ?
C8 C13 . 1.389(3) ?
C9 C10 . 1.385(3) ?
C10 C11 . 1.388(3) ?
C11 C12 . 1.383(3) ?
C12 C13 . 1.389(3) ?
C14 C15 . 1.320(3) ?
C15 C16 . 1.497(3) ?
C16 C21A . 1.474(5) ?
C16 C17B . 1.481(5) ?
C16 C17A . 1.599(5) ?
C16 C21B . 1.606(5) ?
C17A C18A . 1.525(6) ?
C18A C19A . 1.527(7) ?
C19A C20A . 1.534(9) ?
C20A C21A . 1.536(8) ?
C17B C18B . 1.542(7) ?
C18B C19B . 1.504(10) ?
C19B C20B . 1.516(8) ?
C20B C21B . 1.530(7) ?

loop_
_geom_torsion_atom_site_label_1
_geom_torsion_atom_site_label_2
_geom_torsion_atom_site_label_3
_geom_torsion_atom_site_label_4
_geom_torsion
O1 S1 C1 C2 -158.6(2)
O2 S1 C1 C2 -30.7(2)
N1 S1 C1 C2 89.4(2)
O1 S1 C1 C6 20.5(2)
O2 S1 C1 C6 148.27(17)
N1 S1 C1 C6 -91.57(18)
C6 C1 C2 C3 0.5(5)
S1 C1 C2 C3 179.5(3)
C1 C2 C3 C4 0.0(6)
C2 C3 C4 C5 -0.8(6)
C2 C3 C4 C7 179.8(4)
C3 C4 C5 C6 1.2(5)
C7 C4 C5 C6 -179.5(3)
C2 C1 C6 C5 -0.1(4)
S1 C1 C6 C5 -179.12(18)
C4 C5 C6 C1 -0.7(4)
O1 S1 N1 S2 158.77(10)
O2 S1 N1 S2 29.03(14)
C1 S1 N1 S2 -87.90(12)
S1 N1 S2 O3 50.84(14)
S1 N1 S2 C14 -77.71(13)
S1 N1 S2 C8 171.51(10)
O3 S2 C8 C9 161.94(15)
N1 S2 C8 C9 34.13(17)
C14 S2 C8 C9 -82.37(17)
O3 S2 C8 C13 -18.60(17)
N1 S2 C8 C13 -146.41(15)
C14 S2 C8 C13 97.09(16)
C13 C8 C9 C10 1.3(3)
S2 C8 C9 C10 -179.30(14)
C8 C9 C10 C11 -0.4(3)
C9 C10 C11 C12 -0.5(3)
C10 C11 C12 C13 0.7(3)
C11 C12 C13 C8 0.1(3)
C9 C8 C13 C12 -1.1(3)
S2 C8 C13 C12 179.47(15)
O3 S2 C14 C15 -141.47(17)
N1 S2 C14 C15 -7.1(2)
C8 S2 C14 C15 102.33(18)
S2 C14 C15 C16 -179.13(15)
C14 C15 C16 C21A -103.2(4)
C14 C15 C16 C17B -12.0(4)
C14 C15 C16 C17A 21.6(4)
C14 C15 C16 C21B -133.5(3)
C21A C16 C17A C18A -51.9(5)
C17B C16 C17A C18A -77.1(5)
C15 C16 C17A C18A -179.2(3)
C21B C16 C17A C18A -34.1(6)
C16 C17A C18A C19A 55.8(6)
C17A C18A C19A C20A -59.6(6)
C18A C19A C20A C21A 59.0(6)
C17B C16 C21A C20A 65.4(5)
C15 C16 C21A C20A 178.7(4)
C17A C16 C21A C20A 52.5(6)
C21B C16 C21A C20A -101.5(8)
C19A C20A C21A C16 -57.6(7)
C21A C16 C17B C18B -64.1(5)
C15 C16 C17B C18B -176.5(4)
C17A C16 C17B C18B 91.9(6)
C21B C16 C17B C18B -57.3(5)
C16 C17B C18B C19B 58.3(7)
C17B C18B C19B C20B -57.8(7)
C18B C19B C20B C21B 58.6(7)
C19B C20B C21B C16 -57.0(6)
C21A C16 C21B C20B 71.3(6)
C17B C16 C21B C20B 57.5(5)
C15 C16 C21B C20B -177.9(4)
C17A C16 C21B C20B 35.6(7)
